data_7026332
loop_
_publ_author_name
'Xu, Feng'
'Huang, Wei'
'You, Xiao-Zeng'

_publ_section_title
;
 Novel cyano-bridged mixed-valent copper complexes formed by completely in
 situ synthetic method via the cleavage of C-C bond in acetonitrile.
;
_journal_issue 44
_journal_name_full 'Dalton transactions (Cambridge, England : 2003)'
_journal_page_first 10652
_journal_page_last 10658
_journal_paper_doi 10.1039/c0dt00345j
_journal_volume 39
_journal_year 2010
_chemical_formula_moiety 'C52 H40 Cl Cu3 N12 O4, 2(Cl O4)'
_chemical_formula_sum 'C52 H40 Cl3 Cu3 N12 O12'
_chemical_formula_weight 1321.93
_chemical_name_systematic
;
?
;
_space_group_IT_number 15
_symmetry_cell_setting monoclinic
_symmetry_space_group_name_Hall '-C 2yc'
_symmetry_space_group_name_H-M 'C 1 2/c 1'
_atom_sites_solution_hydrogens geom
_atom_sites_solution_primary direct
_atom_sites_solution_secondary difmap
_audit_creation_method SHELXL-97
_cell_angle_alpha 90.00
_cell_angle_beta 110.605(3)
_cell_angle_gamma 90.00
_cell_formula_units_Z 8
_cell_length_a 23.007(6)
_cell_length_b 21.202(5)
_cell_length_c 23.327(6)
_cell_measurement_reflns_used 2706
_cell_measurement_temperature 291(2)
_cell_measurement_theta_max 21.127
_cell_measurement_theta_min 2.558
_cell_volume 10651(5)
_computing_cell_refinement SMART
_computing_data_collection 'SMART (BRUKER 2000)'
_computing_data_reduction 'SAINT (BRUKER 2000)'
_computing_molecular_graphics 'SHELXL-97 (Sheldrick, 1997)'
_computing_publication_material 'SHELXL-97 (Sheldrick, 1997)'
_computing_structure_refinement 'SHELXL-97 (Sheldrick, 1997)'
_computing_structure_solution 'SHELXL-97 (Sheldrick, 1997)'
_diffrn_ambient_temperature 291(2)
_diffrn_measured_fraction_theta_full 0.997
_diffrn_measured_fraction_theta_max 0.997
_diffrn_measurement_device_type 'Bruker CCD area detector'
_diffrn_measurement_method 'phi and omega scans'
_diffrn_radiation_monochromator graphite
_diffrn_radiation_source 'fine-focus sealed tube'
_diffrn_radiation_type MoK\a
_diffrn_radiation_wavelength 0.71073
_diffrn_reflns_av_R_equivalents 0.1235
_diffrn_reflns_av_sigmaI/netI 0.1658
_diffrn_reflns_limit_h_max 27
_diffrn_reflns_limit_h_min -27
_diffrn_reflns_limit_k_max 25
_diffrn_reflns_limit_k_min -17
_diffrn_reflns_limit_l_max 26
_diffrn_reflns_limit_l_min -27
_diffrn_reflns_number 25972
_diffrn_reflns_theta_full 25.00
_diffrn_reflns_theta_max 25.00
_diffrn_reflns_theta_min 1.82
_diffrn_standards_decay_% 0
_diffrn_standards_interval_count 0
_diffrn_standards_interval_time 0
_diffrn_standards_number 0
_exptl_absorpt_coefficient_mu 1.414
_exptl_absorpt_correction_T_max 0.8953
_exptl_absorpt_correction_T_min 0.8266
_exptl_absorpt_correction_type multi-scan
_exptl_absorpt_process_details 'SADABS, Bruker(2000)'
_exptl_crystal_colour 'dark yellow'
_exptl_crystal_density_diffrn 1.649
_exptl_crystal_density_method 'not measured'
_exptl_crystal_description block
_exptl_crystal_F_000 5360
_exptl_crystal_size_max 0.14
_exptl_crystal_size_mid 0.10
_exptl_crystal_size_min 0.08
_refine_diff_density_max 0.752
_refine_diff_density_min -0.722
_refine_diff_density_rms 0.101
_refine_ls_extinction_method none
_refine_ls_goodness_of_fit_ref 0.886
_refine_ls_hydrogen_treatment constr
_refine_ls_matrix_type full
_refine_ls_number_parameters 761
_refine_ls_number_reflns 9363
_refine_ls_number_restraints 6
_refine_ls_restrained_S_all 0.886
_refine_ls_R_factor_all 0.1544
_refine_ls_R_factor_gt 0.0607
_refine_ls_shift/su_max 0.000
_refine_ls_shift/su_mean 0.000
_refine_ls_structure_factor_coef Fsqd
_refine_ls_weighting_details 'calc w=1/[\s^2^(Fo^2^)+(0.0282P)^2^+1.6900P] where P=(Fo^2^+2Fc^2^)/3'
_refine_ls_weighting_scheme calc
_refine_ls_wR_factor_gt 0.1029
_refine_ls_wR_factor_ref 0.1189
_reflns_number_gt 4237
_reflns_number_total 9363
_reflns_threshold_expression >2sigma(I)
_cod_data_source_file c0dt00345j.txt
_cod_data_source_block 1
_cod_original_cell_volume 10650(5)
_cod_original_sg_symbol_H-M 'C 2/c'
_cod_database_code 7026332

loop_
_symmetry_equiv_pos_as_xyz
'x, y, z'
'-x, y, -z+1/2'
'x+1/2, y+1/2, z'
'-x+1/2, y+1/2, -z+1/2'
'-x, -y, -z'
'x, -y, z-1/2'
'-x+1/2, -y+1/2, -z'
'x+1/2, -y+1/2, z-1/2'

loop_
_atom_site_label
_atom_site_type_symbol
_atom_site_fract_x
_atom_site_fract_y
_atom_site_fract_z
_atom_site_U_iso_or_equiv
_atom_site_adp_type
_atom_site_occupancy
_atom_site_symmetry_multiplicity
_atom_site_calc_flag
_atom_site_refinement_flags
Cu1 Cu 0.12156(3) 0.34802(3) 0.06262(4) 0.0395(2) Uani 1 1 d .
Cu2 Cu 0.20106(3) 0.14995(3) 0.18152(4) 0.0412(2) Uani 1 1 d .
Cu3 Cu 0.11648(3) -0.06919(3) 0.13451(3) 0.0347(2) Uani 1 1 d .
C1 C 0.0341(4) 0.3095(3) 0.1260(3) 0.0495(19) Uani 1 1 d .
H1 H 0.0681 0.2907 0.1555 0.059 Uiso 1 1 calc R
C2 C -0.0224(4) 0.3041(3) 0.1320(3) 0.054(2) Uani 1 1 d .
H2 H -0.0266 0.2829 0.1652 0.065 Uiso 1 1 calc R
C3 C -0.0727(4) 0.3304(3) 0.0886(4) 0.059(2) Uani 1 1 d .
H3 H -0.1118 0.3269 0.0918 0.071 Uiso 1 1 calc R
C4 C -0.0656(3) 0.3620(3) 0.0400(3) 0.051(2) Uani 1 1 d .
H4 H -0.0996 0.3795 0.0094 0.062 Uiso 1 1 calc R
C5 C -0.0064(3) 0.3670(3) 0.0380(3) 0.0372(17) Uani 1 1 d .
C6 C 0.0083(3) 0.4040(3) -0.0089(3) 0.0362(17) Uani 1 1 d .
C7 C -0.0367(3) 0.4354(3) -0.0561(3) 0.053(2) Uani 1 1 d .
H7 H -0.0786 0.4325 -0.0615 0.064 Uiso 1 1 calc R
C8 C -0.0163(4) 0.4712(3) -0.0948(4) 0.062(2) Uani 1 1 d .
H8 H -0.0451 0.4927 -0.1272 0.074 Uiso 1 1 calc R
C9 C 0.0448(4) 0.4754(3) -0.0865(3) 0.0513(19) Uani 1 1 d .
H9 H 0.0583 0.5008 -0.1118 0.062 Uiso 1 1 calc R
C10 C 0.0866(3) 0.4415(3) -0.0398(3) 0.0452(18) Uani 1 1 d .
H10 H 0.1285 0.4434 -0.0344 0.054 Uiso 1 1 calc R
C11 C 0.1737(5) 0.4504(3) 0.1713(3) 0.089(3) Uani 1 1 d .
H11 H 0.1365 0.4455 0.1783 0.107 Uiso 1 1 calc R
C12 C 0.2198(5) 0.4952(4) 0.2073(4) 0.086(3) Uani 1 1 d .
H12 H 0.2126 0.5209 0.2364 0.104 Uiso 1 1 calc R
C13 C 0.2744(6) 0.4977(4) 0.1963(5) 0.107(4) Uani 1 1 d .
H13 H 0.3049 0.5256 0.2193 0.128 Uiso 1 1 calc R
C14 C 0.2862(4) 0.4626(4) 0.1545(4) 0.080(3) Uani 1 1 d .
H14 H 0.3241 0.4656 0.1488 0.096 Uiso 1 1 calc R
C15 C 0.2396(4) 0.4204(3) 0.1187(4) 0.057(2) Uani 1 1 d .
C16 C 0.2468(3) 0.3829(3) 0.0700(3) 0.048(2) Uani 1 1 d .
C17 C 0.3031(3) 0.3765(3) 0.0592(4) 0.059(2) Uani 1 1 d .
H17 H 0.3397 0.3937 0.0861 0.070 Uiso 1 1 calc R
C18 C 0.3023(4) 0.3441(4) 0.0075(4) 0.071(3) Uani 1 1 d .
H18 H 0.3387 0.3393 -0.0008 0.085 Uiso 1 1 calc R
C19 C 0.2488(4) 0.3194(3) -0.0309(4) 0.062(2) Uani 1 1 d .
H19 H 0.2474 0.2993 -0.0668 0.074 Uiso 1 1 calc R
C20 C 0.1966(3) 0.3244(3) -0.0158(3) 0.0466(19) Uani 1 1 d .
H20 H 0.1602 0.3058 -0.0417 0.056 Uiso 1 1 calc R
C21 C 0.1731(3) 0.2254(3) 0.1349(3) 0.0397(18) Uani 1 1 d .
C22 C 0.1870(4) 0.1859(3) 0.3021(4) 0.061(2) Uani 1 1 d .
H22 H 0.1447 0.1812 0.2809 0.073 Uiso 1 1 calc R
C23 C 0.2067(4) 0.2078(4) 0.3618(5) 0.073(3) Uani 1 1 d .
H23 H 0.1784 0.2174 0.3808 0.087 Uiso 1 1 calc R
C24 C 0.2701(5) 0.2151(4) 0.3925(4) 0.077(3) Uani 1 1 d .
H24 H 0.2849 0.2304 0.4324 0.093 Uiso 1 1 calc R
C25 C 0.3105(4) 0.1996(3) 0.3640(4) 0.055(2) Uani 1 1 d .
H25 H 0.3531 0.2044 0.3838 0.066 Uiso 1 1 calc R
C26 C 0.2869(3) 0.1769(3) 0.3052(3) 0.0398(17) Uani 1 1 d .
C27 C 0.3273(3) 0.1562(3) 0.2719(3) 0.0384(17) Uani 1 1 d .
C28 C 0.3911(3) 0.1534(3) 0.2973(4) 0.063(2) Uani 1 1 d .
H28 H 0.4111 0.1672 0.3373 0.076 Uiso 1 1 calc R
C29 C 0.4251(3) 0.1306(4) 0.2642(4) 0.087(3) Uani 1 1 d .
H29 H 0.4682 0.1279 0.2815 0.105 Uiso 1 1 calc R
C30 C 0.3945(4) 0.1120(4) 0.2053(4) 0.072(3) Uani 1 1 d .
H30 H 0.4162 0.0966 0.1815 0.087 Uiso 1 1 calc R
C31 C 0.3308(3) 0.1164(3) 0.1818(3) 0.0496(19) Uani 1 1 d .
H31 H 0.3102 0.1030 0.1418 0.059 Uiso 1 1 calc R
C32 C 0.1629(3) 0.0696(3) 0.1582(3) 0.0435(18) Uani 1 1 d .
C33 C 0.2448(3) -0.0767(3) 0.1372(3) 0.0432(18) Uani 1 1 d .
H33 H 0.2314 -0.0475 0.1056 0.052 Uiso 1 1 calc R
C34 C 0.3061(3) -0.0950(3) 0.1572(3) 0.0489(19) Uani 1 1 d .
H34 H 0.3336 -0.0784 0.1399 0.059 Uiso 1 1 calc R
C35 C 0.3252(3) -0.1392(3) 0.2040(3) 0.0503(19) Uani 1 1 d .
H35 H 0.3660 -0.1535 0.2186 0.060 Uiso 1 1 calc R
C36 C 0.2833(3) -0.1614(3) 0.2284(3) 0.0399(17) Uani 1 1 d .
H36 H 0.2958 -0.1912 0.2597 0.048 Uiso 1 1 calc R
C37 C 0.2228(3) -0.1403(3) 0.2073(3) 0.0296(15) Uani 1 1 d .
C38 C 0.1744(3) -0.1570(3) 0.2323(3) 0.0289(15) Uani 1 1 d .
C39 C 0.1853(3) -0.1994(3) 0.2813(3) 0.0359(17) Uani 1 1 d .
H39 H 0.2237 -0.2192 0.2987 0.043 Uiso 1 1 calc R
C40 C 0.1386(3) -0.2108(3) 0.3027(3) 0.0399(17) Uani 1 1 d .
H40 H 0.1446 -0.2388 0.3351 0.048 Uiso 1 1 calc R
C41 C 0.0825(3) -0.1812(3) 0.2767(3) 0.0447(18) Uani 1 1 d .
H41 H 0.0503 -0.1882 0.2913 0.054 Uiso 1 1 calc R
C42 C 0.0749(3) -0.1407(3) 0.2280(3) 0.0384(17) Uani 1 1 d .
H42 H 0.0366 -0.1211 0.2099 0.046 Uiso 1 1 calc R
C43 C 0.1172(3) -0.1427(3) 0.0215(3) 0.0497(19) Uani 1 1 d .
H43 H 0.1595 -0.1483 0.0420 0.060 Uiso 1 1 calc R
C44 C 0.0908(4) -0.1684(3) -0.0357(4) 0.063(2) Uani 1 1 d .
H44 H 0.1148 -0.1910 -0.0534 0.075 Uiso 1 1 calc R
C45 C 0.0289(4) -0.1601(3) -0.0664(4) 0.067(2) Uani 1 1 d .
H45 H 0.0100 -0.1770 -0.1053 0.080 Uiso 1 1 calc R
C46 C -0.0049(3) -0.1268(3) -0.0392(3) 0.056(2) Uani 1 1 d .
H46 H -0.0473 -0.1211 -0.0597 0.067 Uiso 1 1 calc R
C47 C 0.0235(3) -0.1012(3) 0.0190(3) 0.0391(18) Uani 1 1 d .
C48 C -0.0077(3) -0.0621(3) 0.0506(3) 0.0410(17) Uani 1 1 d .
C49 C -0.0693(3) -0.0429(3) 0.0253(3) 0.049(2) Uani 1 1 d .
H49 H -0.0941 -0.0558 -0.0138 0.058 Uiso 1 1 calc R
C50 C -0.0923(3) -0.0047(3) 0.0592(4) 0.055(2) Uani 1 1 d .
H50 H -0.1332 0.0090 0.0425 0.067 Uiso 1 1 calc R
C51 C -0.0572(3) 0.0137(3) 0.1164(4) 0.0479(19) Uani 1 1 d .
H51 H -0.0736 0.0389 0.1396 0.057 Uiso 1 1 calc R
C52 C 0.0033(3) -0.0062(3) 0.1389(3) 0.0460(19) Uani 1 1 d .
H52 H 0.0284 0.0073 0.1776 0.055 Uiso 1 1 calc R
Cl1 Cl 0.02767(8) 0.24453(7) -0.08385(8) 0.0405(4) Uani 1 1 d U
Cl2 Cl 0.26742(9) 0.06671(9) 0.47940(9) 0.0577(5) Uani 1 1 d .
Cl3 Cl 0.0000 0.44262(13) 0.2500 0.0670(9) Uani 1 2 d S
Cl4 Cl 0.0000 0.14994(19) 0.2500 0.0844(10) Uani 1 2 d S
N1 N 0.0433(2) 0.3404(2) 0.0798(2) 0.0412(14) Uani 1 1 d .
N2 N 0.0683(2) 0.4059(2) -0.0020(2) 0.0390(14) Uani 1 1 d .
N3 N 0.1847(3) 0.4165(2) 0.1287(3) 0.0547(18) Uani 1 1 d .
N4 N 0.1946(2) 0.3547(2) 0.0340(3) 0.0402(14) Uani 1 1 d .
N5 N 0.1562(2) 0.2710(2) 0.1086(2) 0.0396(14) Uani 1 1 d .
N6 N 0.2262(3) 0.1714(2) 0.2740(3) 0.0406(14) Uani 1 1 d .
N7 N 0.2972(2) 0.1386(2) 0.2131(2) 0.0354(13) Uani 1 1 d .
N8 N 0.1425(2) 0.0209(2) 0.1441(2) 0.0434(15) Uani 1 1 d .
N9 N 0.2036(2) -0.0982(2) 0.1602(2) 0.0331(13) Uani 1 1 d .
N10 N 0.1194(2) -0.1285(2) 0.2061(2) 0.0291(12) Uani 1 1 d .
N11 N 0.0851(2) -0.1101(2) 0.0491(2) 0.0359(13) Uani 1 1 d .
N12 N 0.0278(2) -0.0444(2) 0.1071(2) 0.0346(13) Uani 1 1 d .
O1 O 0.0378(2) 0.1830(2) -0.1040(2) 0.0716(15) Uani 1 1 d .
O2 O 0.0694(2) 0.2517(2) -0.0229(2) 0.0618(14) Uani 1 1 d U
O3 O 0.0405(2) 0.2902(2) -0.1227(2) 0.0655(15) Uani 1 1 d .
O4 O -0.0339(2) 0.2500(2) -0.0858(3) 0.0843(18) Uani 1 1 d .
O5 O 0.3136(2) 0.0552(2) 0.4526(2) 0.0660(15) Uani 1 1 d .
O6 O 0.2823(2) 0.1230(2) 0.5166(2) 0.0675(15) Uani 1 1 d .
O7 O 0.2671(3) 0.0147(2) 0.5186(3) 0.0864(18) Uani 1 1 d .
O8 O 0.2073(2) 0.0729(2) 0.4335(3) 0.0829(17) Uani 1 1 d .
O9 O 0.0446(4) 0.4232(5) 0.2929(5) 0.246(6) Uani 1 1 d .
O10 O 0.0407(5) 0.4373(5) 0.2075(5) 0.084(3) Uani 0.50 1 d P
O11 O 0.0000 0.5055(5) 0.2500 0.216(6) Uani 1 2 d S
O12 O 0.0484(5) 0.1618(6) 0.3082(5) 0.113(6) Uani 0.602(16) 1 d P
O13 O 0.0000 0.0896(6) 0.2500 0.337(15) Uani 1 2 d S
O14 O 0.0354(7) 0.1964(8) 0.2424(15) 0.188(11) Uani 0.50 1 d P
O12' O 0.0373(8) 0.1377(12) 0.2123(9) 0.129(11) Uani 0.398(16) 1 d P

loop_
_atom_site_aniso_label
_atom_site_aniso_U_11
_atom_site_aniso_U_22
_atom_site_aniso_U_33
_atom_site_aniso_U_23
_atom_site_aniso_U_13
_atom_site_aniso_U_12
Cu1 0.0460(5) 0.0236(4) 0.0433(5) 0.0030(4) 0.0086(4) 0.0089(4)
Cu2 0.0387(5) 0.0202(4) 0.0546(6) 0.0036(4) 0.0038(4) -0.0029(4)
Cu3 0.0341(4) 0.0227(4) 0.0428(5) 0.0011(4) 0.0079(4) -0.0014(4)
C1 0.067(6) 0.036(4) 0.045(5) 0.000(4) 0.020(4) 0.016(4)
C2 0.076(6) 0.039(4) 0.061(6) 0.003(4) 0.040(5) 0.011(4)
C3 0.059(5) 0.035(4) 0.098(7) -0.003(4) 0.045(5) 0.005(4)
C4 0.057(5) 0.032(4) 0.063(6) 0.004(4) 0.020(4) 0.013(4)
C5 0.044(4) 0.024(4) 0.041(5) -0.008(3) 0.012(4) 0.010(3)
C6 0.047(4) 0.017(3) 0.039(5) -0.002(3) 0.008(4) 0.014(3)
C7 0.051(5) 0.039(4) 0.063(6) 0.007(4) 0.011(4) 0.008(4)
C8 0.063(6) 0.047(5) 0.063(6) 0.006(4) 0.006(5) 0.029(4)
C9 0.073(6) 0.035(4) 0.047(5) 0.011(4) 0.022(4) 0.018(4)
C10 0.065(5) 0.026(4) 0.047(5) -0.005(3) 0.023(4) 0.009(4)
C11 0.173(9) 0.028(4) 0.037(5) 0.000(4) -0.001(6) 0.045(5)
C12 0.166(10) 0.034(5) 0.034(6) -0.004(4) 0.003(7) 0.036(7)
C13 0.206(14) 0.039(6) 0.058(8) 0.005(5) 0.025(9) 0.007(8)
C14 0.094(7) 0.041(5) 0.064(7) 0.010(5) -0.022(5) -0.022(5)
C15 0.068(6) 0.027(4) 0.051(6) 0.021(4) -0.011(5) 0.002(4)
C16 0.056(5) 0.019(4) 0.047(5) 0.013(3) -0.008(4) -0.006(4)
C17 0.032(5) 0.051(5) 0.075(7) 0.021(5) -0.003(5) -0.021(4)
C18 0.057(6) 0.058(6) 0.091(7) 0.039(5) 0.019(5) 0.013(5)
C19 0.045(5) 0.038(4) 0.109(7) 0.017(4) 0.035(5) 0.005(4)
C20 0.044(5) 0.029(4) 0.068(6) 0.004(4) 0.022(4) 0.002(3)
C21 0.025(4) 0.038(4) 0.047(5) 0.004(4) 0.001(3) -0.005(3)
C22 0.075(6) 0.041(5) 0.072(7) 0.021(4) 0.032(5) -0.002(4)
C23 0.090(7) 0.070(6) 0.084(8) 0.017(5) 0.063(6) -0.005(5)
C24 0.119(8) 0.065(6) 0.052(6) 0.002(4) 0.034(6) -0.002(6)
C25 0.073(6) 0.044(5) 0.041(5) 0.006(4) 0.011(5) -0.009(4)
C26 0.048(5) 0.024(4) 0.044(5) 0.014(3) 0.012(4) -0.008(3)
C27 0.036(4) 0.027(4) 0.042(5) 0.009(3) 0.002(4) 0.002(3)
C28 0.042(5) 0.059(5) 0.069(6) -0.013(4) -0.004(4) 0.001(4)
C29 0.031(5) 0.118(8) 0.098(8) -0.031(6) 0.005(5) 0.023(5)
C30 0.046(5) 0.091(7) 0.071(7) -0.023(5) 0.009(5) 0.016(5)
C31 0.046(5) 0.037(4) 0.056(5) 0.007(4) 0.006(4) 0.000(4)
C32 0.031(4) 0.027(4) 0.061(5) 0.004(4) 0.003(3) -0.004(3)
C33 0.045(4) 0.042(4) 0.040(5) 0.009(3) 0.012(4) 0.003(4)
C34 0.038(4) 0.047(5) 0.067(6) 0.001(4) 0.023(4) -0.006(4)
C35 0.029(4) 0.053(5) 0.065(6) -0.006(4) 0.012(4) -0.001(4)
C36 0.036(4) 0.035(4) 0.040(4) -0.001(3) 0.002(3) 0.000(3)
C37 0.025(4) 0.023(3) 0.035(4) 0.000(3) 0.004(3) -0.003(3)
C38 0.029(4) 0.019(3) 0.032(4) -0.009(3) 0.002(3) -0.006(3)
C39 0.039(4) 0.024(4) 0.034(4) 0.002(3) -0.001(3) 0.003(3)
C40 0.044(4) 0.022(4) 0.053(5) 0.008(3) 0.017(4) -0.001(3)
C41 0.040(4) 0.044(4) 0.053(5) 0.001(4) 0.020(4) 0.000(4)
C42 0.032(4) 0.038(4) 0.044(5) 0.004(3) 0.011(3) 0.008(3)
C43 0.056(5) 0.037(4) 0.059(6) -0.001(4) 0.025(4) 0.000(4)
C44 0.080(6) 0.048(5) 0.065(6) -0.016(4) 0.032(5) -0.006(5)
C45 0.095(7) 0.046(5) 0.050(6) -0.016(4) 0.015(5) -0.023(5)
C46 0.064(5) 0.044(5) 0.049(6) 0.005(4) 0.005(4) -0.016(4)
C47 0.046(5) 0.021(4) 0.036(5) 0.010(3) -0.003(4) -0.012(3)
C48 0.044(4) 0.021(4) 0.055(5) 0.016(3) 0.013(4) -0.007(3)
C49 0.030(4) 0.035(4) 0.071(6) 0.024(4) 0.006(4) -0.006(3)
C50 0.040(5) 0.037(5) 0.094(7) 0.032(4) 0.030(5) 0.014(4)
C51 0.050(5) 0.028(4) 0.068(6) 0.014(4) 0.025(4) 0.004(4)
C52 0.051(5) 0.019(4) 0.072(6) 0.002(4) 0.027(4) -0.004(3)
Cl1 0.0416(10) 0.0319(10) 0.0427(12) 0.0018(8) 0.0083(9) -0.0031(8)
Cl2 0.0617(13) 0.0459(12) 0.0729(15) -0.0177(11) 0.0330(12) -0.0148(10)
Cl3 0.081(2) 0.0369(17) 0.060(2) 0.000 -0.0037(19) 0.000
Cl4 0.108(3) 0.078(3) 0.069(3) 0.000 0.035(3) 0.000
N1 0.058(4) 0.024(3) 0.037(4) 0.001(3) 0.012(3) 0.012(3)
N2 0.045(4) 0.029(3) 0.039(4) 0.004(3) 0.010(3) 0.011(3)
N3 0.090(5) 0.023(3) 0.034(4) -0.001(3) 0.000(4) 0.025(3)
N4 0.036(3) 0.024(3) 0.048(4) 0.002(3) -0.001(3) -0.003(3)
N5 0.036(3) 0.029(3) 0.043(4) 0.006(3) 0.001(3) 0.006(3)
N6 0.038(4) 0.026(3) 0.061(4) 0.009(3) 0.021(3) 0.002(3)
N7 0.042(3) 0.027(3) 0.034(4) 0.003(3) 0.010(3) -0.004(3)
N8 0.036(3) 0.027(3) 0.054(4) 0.003(3) -0.001(3) -0.010(3)
N9 0.035(3) 0.028(3) 0.037(3) 0.002(3) 0.013(3) -0.006(3)
N10 0.026(3) 0.024(3) 0.032(3) -0.005(2) 0.003(3) -0.001(2)
N11 0.048(4) 0.017(3) 0.044(4) 0.003(2) 0.017(3) 0.001(3)
N12 0.044(3) 0.017(3) 0.042(4) 0.002(3) 0.013(3) -0.008(3)
O1 0.124(4) 0.031(3) 0.069(4) -0.013(3) 0.046(3) -0.003(3)
O2 0.075(3) 0.050(3) 0.039(3) -0.003(2) -0.006(3) -0.009(3)
O3 0.083(4) 0.048(3) 0.067(4) 0.024(3) 0.028(3) -0.007(3)
O4 0.040(3) 0.091(4) 0.122(5) 0.047(4) 0.029(3) 0.015(3)
O5 0.052(3) 0.076(4) 0.081(4) -0.026(3) 0.038(3) -0.022(3)
O6 0.090(4) 0.048(3) 0.070(4) -0.022(3) 0.035(3) -0.020(3)
O7 0.139(5) 0.047(3) 0.098(5) -0.010(3) 0.073(4) -0.005(3)
O8 0.049(3) 0.091(4) 0.098(4) -0.022(3) 0.013(3) -0.021(3)
O9 0.136(7) 0.337(14) 0.271(12) 0.204(11) 0.080(7) 0.133(8)
O10 0.112(9) 0.082(8) 0.083(9) 0.017(7) 0.065(8) 0.015(7)
O11 0.41(2) 0.078(8) 0.180(13) 0.000 0.131(13) 0.000
O12 0.108(10) 0.172(14) 0.062(9) -0.054(8) 0.033(7) -0.033(8)
O13 0.79(4) 0.067(9) 0.140(14) 0.000 0.14(2) 0.000
O14 0.091(11) 0.116(14) 0.31(3) 0.131(18) 0.014(15) -0.011(10)
O12' 0.088(13) 0.20(3) 0.116(16) -0.089(17) 0.062(11) -0.012(15)

loop_
_atom_type_symbol
_atom_type_description
_atom_type_scat_dispersion_real
_atom_type_scat_dispersion_imag
_atom_type_scat_source
C C 0.0033 0.0016 'International Tables Vol C Tables 4.2.6.8 and 6.1.1.4'
H H 0.0000 0.0000 'International Tables Vol C Tables 4.2.6.8 and 6.1.1.4'
N N 0.0061 0.0033 'International Tables Vol C Tables 4.2.6.8 and 6.1.1.4'
O O 0.0106 0.0060 'International Tables Vol C Tables 4.2.6.8 and 6.1.1.4'
Cu Cu 0.3201 1.2651 'International Tables Vol C Tables 4.2.6.8 and 6.1.1.4'
Cl Cl 0.1484 0.1585 'International Tables Vol C Tables 4.2.6.8 and 6.1.1.4'

loop_
_geom_angle_atom_site_label_1
_geom_angle_atom_site_label_2
_geom_angle_atom_site_label_3
_geom_angle
_geom_angle_site_symmetry_1
_geom_angle_site_symmetry_3
N5 Cu1 N1 92.6(2) . .
N5 Cu1 N2 161.5(2) . .
N1 Cu1 N2 81.0(2) . .
N5 Cu1 N4 90.8(2) . .
N1 Cu1 N4 172.9(2) . .
N2 Cu1 N4 93.9(2) . .
N5 Cu1 N3 97.08(19) . .
N1 Cu1 N3 109.2(2) . .
N2 Cu1 N3 101.41(19) . .
N4 Cu1 N3 76.6(2) . .
N5 Cu1 O2 76.89(17) . .
N1 Cu1 O2 83.87(17) . .
N2 Cu1 O2 85.15(17) . .
N4 Cu1 O2 90.77(18) . .
N3 Cu1 O2 166.1(2) . .
C32 Cu2 C21 123.8(3) . .
C32 Cu2 N6 115.1(2) . .
C21 Cu2 N6 108.8(2) . .
C32 Cu2 N7 108.8(2) . .
C21 Cu2 N7 113.6(2) . .
N6 Cu2 N7 77.6(2) . .
N9 Cu3 N12 177.1(2) . .
N9 Cu3 N8 91.79(19) . .
N12 Cu3 N8 90.98(19) . .
N9 Cu3 N11 97.8(2) . .
N12 Cu3 N11 80.1(2) . .
N8 Cu3 N11 120.2(2) . .
N9 Cu3 N10 79.9(2) . .
N12 Cu3 N10 99.1(2) . .
N8 Cu3 N10 124.64(19) . .
N11 Cu3 N10 115.15(17) . .
N1 C1 C2 123.3(7) . .
N1 C1 H1 118.4 . .
C2 C1 H1 118.4 . .
C3 C2 C1 118.9(7) . .
C3 C2 H2 120.5 . .
C1 C2 H2 120.5 . .
C2 C3 C4 119.7(7) . .
C2 C3 H3 120.1 . .
C4 C3 H3 120.1 . .
C3 C4 C5 118.0(7) . .
C3 C4 H4 121.0 . .
C5 C4 H4 121.0 . .
N1 C5 C4 122.8(6) . .
N1 C5 C6 113.8(6) . .
C4 C5 C6 123.4(6) . .
N2 C6 C7 122.2(6) . .
N2 C6 C5 115.0(6) . .
C7 C6 C5 122.8(6) . .
C8 C7 C6 117.0(7) . .
C8 C7 H7 121.5 . .
C6 C7 H7 121.5 . .
C9 C8 C7 121.1(7) . .
C9 C8 H8 119.4 . .
C7 C8 H8 119.4 . .
C8 C9 C10 118.7(7) . .
C8 C9 H9 120.7 . .
C10 C9 H9 120.7 . .
N2 C10 C9 121.7(7) . .
N2 C10 H10 119.2 . .
C9 C10 H10 119.2 . .
N3 C11 C12 119.7(9) . .
N3 C11 H11 120.2 . .
C12 C11 H11 120.2 . .
C13 C12 C11 116.7(9) . .
C13 C12 H12 121.6 . .
C11 C12 H12 121.6 . .
C14 C13 C12 123.6(12) . .
C14 C13 H13 118.2 . .
C12 C13 H13 118.2 . .
C13 C14 C15 118.6(10) . .
C13 C14 H14 120.7 . .
C15 C14 H14 120.7 . .
N3 C15 C14 119.4(8) . .
N3 C15 C16 118.0(7) . .
C14 C15 C16 122.5(9) . .
N4 C16 C17 121.5(7) . .
N4 C16 C15 114.4(7) . .
C17 C16 C15 124.1(7) . .
C18 C17 C16 118.2(7) . .
C18 C17 H17 120.9 . .
C16 C17 H17 120.9 . .
C19 C18 C17 120.1(8) . .
C19 C18 H18 119.9 . .
C17 C18 H18 119.9 . .
C18 C19 C20 118.6(8) . .
C18 C19 H19 120.7 . .
C20 C19 H19 120.7 . .
N4 C20 C19 124.0(7) . .
N4 C20 H20 118.0 . .
C19 C20 H20 118.0 . .
N5 C21 Cu2 177.9(6) . .
N6 C22 C23 122.5(8) . .
N6 C22 H22 118.7 . .
C23 C22 H22 118.7 . .
C22 C23 C24 117.9(8) . .
C22 C23 H23 121.0 . .
C24 C23 H23 121.0 . .
C25 C24 C23 119.8(8) . .
C25 C24 H24 120.1 . .
C23 C24 H24 120.1 . .
C24 C25 C26 118.4(8) . .
C24 C25 H25 120.8 . .
C26 C25 H25 120.8 . .
N6 C26 C25 123.2(7) . .
N6 C26 C27 114.8(6) . .
C25 C26 C27 122.1(7) . .
N7 C27 C28 120.7(7) . .
N7 C27 C26 115.2(6) . .
C28 C27 C26 124.1(7) . .
C29 C28 C27 120.6(7) . .
C29 C28 H28 119.7 . .
C27 C28 H28 119.7 . .
C30 C29 C28 118.3(7) . .
C30 C29 H29 120.8 . .
C28 C29 H29 120.8 . .
C29 C30 C31 118.9(8) . .
C29 C30 H30 120.5 . .
C31 C30 H30 120.5 . .
N7 C31 C30 123.5(7) . .
N7 C31 H31 118.3 . .
C30 C31 H31 118.3 . .
N8 C32 Cu2 177.0(6) . .
N9 C33 C34 124.1(6) . .
N9 C33 H33 117.9 . .
C34 C33 H33 117.9 . .
C33 C34 C35 117.3(6) . .
C33 C34 H34 121.4 . .
C35 C34 H34 121.4 . .
C36 C35 C34 119.2(6) . .
C36 C35 H35 120.4 . .
C34 C35 H35 120.4 . .
C35 C36 C37 120.8(6) . .
C35 C36 H36 119.6 . .
C37 C36 H36 119.6 . .
N9 C37 C36 120.0(6) . .
N9 C37 C38 113.7(5) . .
C36 C37 C38 126.3(6) . .
N10 C38 C39 122.0(6) . .
N10 C38 C37 115.9(5) . .
C39 C38 C37 122.1(5) . .
C40 C39 C38 118.3(6) . .
C40 C39 H39 120.9 . .
C38 C39 H39 120.9 . .
C39 C40 C41 120.0(6) . .
C39 C40 H40 120.0 . .
C41 C40 H40 120.0 . .
C40 C41 C42 118.4(6) . .
C40 C41 H41 120.8 . .
C42 C41 H41 120.8 . .
N10 C42 C41 123.2(6) . .
N10 C42 H42 118.4 . .
C41 C42 H42 118.4 . .
N11 C43 C44 123.1(7) . .
N11 C43 H43 118.4 . .
C44 C43 H43 118.4 . .
C45 C44 C43 118.9(7) . .
C45 C44 H44 120.5 . .
C43 C44 H44 120.5 . .
C46 C45 C44 119.1(8) . .
C46 C45 H45 120.5 . .
C44 C45 H45 120.5 . .
C45 C46 C47 120.5(7) . .
C45 C46 H46 119.8 . .
C47 C46 H46 119.8 . .
N11 C47 C46 119.8(7) . .
N11 C47 C48 115.4(6) . .
C46 C47 C48 124.7(7) . .
N12 C48 C49 120.8(7) . .
N12 C48 C47 114.9(6) . .
C49 C48 C47 124.2(7) . .
C50 C49 C48 118.3(7) . .
C50 C49 H49 120.8 . .
C48 C49 H49 120.8 . .
C51 C50 C49 121.7(7) . .
C51 C50 H50 119.2 . .
C49 C50 H50 119.2 . .
C50 C51 C52 117.6(7) . .
C50 C51 H51 121.2 . .
C52 C51 H51 121.2 . .
N12 C52 C51 122.6(7) . .
N12 C52 H52 118.7 . .
C51 C52 H52 118.7 . .
O4 Cl1 O2 110.0(3) . .
O4 Cl1 O3 110.8(3) . .
O2 Cl1 O3 110.3(3) . .
O4 Cl1 O1 110.0(3) . .
O2 Cl1 O1 107.2(3) . .
O3 Cl1 O1 108.4(3) . .
O8 Cl2 O5 111.1(3) . .
O8 Cl2 O7 109.2(3) . .
O5 Cl2 O7 108.6(3) . .
O8 Cl2 O6 109.7(3) . .
O5 Cl2 O6 110.4(3) . .
O7 Cl2 O6 107.8(3) . .
O9 Cl3 O9 140.8(12) 2 .
O9 Cl3 O11 109.6(6) 2 .
O9 Cl3 O11 109.6(6) . .
O9 Cl3 O10 88.6(6) 2 .
O9 Cl3 O10 88.7(6) . .
O11 Cl3 O10 94.1(4) . .
O9 Cl3 O10 88.7(6) 2 2
O9 Cl3 O10 88.6(6) . 2
O11 Cl3 O10 94.1(4) . 2
O10 Cl3 O10 171.8(8) . 2
O13 Cl4 O14 137.8(11) . 2
O13 Cl4 O14 137.8(11) . .
O14 Cl4 O14 84(2) 2 .
O13 Cl4 O12 100.1(6) . 2
O14 Cl4 O12 71.9(11) 2 2
O14 Cl4 O12 93.0(12) . 2
O13 Cl4 O12 100.1(6) . .
O14 Cl4 O12 93.0(12) 2 .
O14 Cl4 O12 71.9(11) . .
O12 Cl4 O12 159.9(11) 2 .
O13 Cl4 O12' 79.7(11) . .
O14 Cl4 O12' 137(2) 2 .
O14 Cl4 O12' 62.0(12) . .
O12 Cl4 O12' 83.5(9) 2 .
O12 Cl4 O12' 100.1(8) . .
O13 Cl4 O12' 79.7(11) . 2
O14 Cl4 O12' 62.0(12) 2 2
O14 Cl4 O12' 137(2) . 2
O12 Cl4 O12' 100.1(8) 2 2
O12 Cl4 O12' 83.5(9) . 2
O12' Cl4 O12' 159(2) . 2
C5 N1 C1 117.2(6) . .
C5 N1 Cu1 114.9(5) . .
C1 N1 Cu1 127.8(5) . .
C6 N2 C10 119.3(6) . .
C6 N2 Cu1 114.0(4) . .
C10 N2 Cu1 126.5(5) . .
C11 N3 C15 122.0(8) . .
C11 N3 Cu1 128.3(7) . .
C15 N3 Cu1 109.7(5) . .
C16 N4 C20 117.5(6) . .
C16 N4 Cu1 119.3(5) . .
C20 N4 Cu1 122.6(4) . .
C21 N5 Cu1 176.3(5) . .
C22 N6 C26 118.2(7) . .
C22 N6 Cu2 125.2(5) . .
C26 N6 Cu2 116.2(5) . .
C31 N7 C27 118.0(6) . .
C31 N7 Cu2 126.8(5) . .
C27 N7 Cu2 115.2(4) . .
C32 N8 Cu3 169.7(5) . .
C33 N9 C37 118.5(5) . .
C33 N9 Cu3 124.3(4) . .
C37 N9 Cu3 117.0(4) . .
C42 N10 C38 118.1(5) . .
C42 N10 Cu3 128.4(4) . .
C38 N10 Cu3 113.5(4) . .
C43 N11 C47 118.6(6) . .
C43 N11 Cu3 128.5(5) . .
C47 N11 Cu3 112.9(4) . .
C48 N12 C52 118.9(6) . .
C48 N12 Cu3 116.4(5) . .
C52 N12 Cu3 124.3(5) . .
Cl1 O2 Cu1 139.4(3) . .
Cl4 O13 O12' 54.5(8) . 2
Cl4 O14 O14 47.8(11) . 2

loop_
_geom_bond_atom_site_label_1
_geom_bond_atom_site_label_2
_geom_bond_distance
_geom_bond_site_symmetry_2
Cu1 N5 1.962(5) .
Cu1 N1 1.985(5) .
Cu1 N2 1.995(5) .
Cu1 N4 2.021(5) .
Cu1 N3 2.240(6) .
Cu1 O2 2.812(4) .
Cu2 C32 1.906(6) .
Cu2 C21 1.913(7) .
Cu2 N6 2.077(6) .
Cu2 N7 2.085(5) .
Cu3 N9 1.978(5) .
Cu3 N12 1.983(5) .
Cu3 N8 1.990(5) .
Cu3 N11 2.057(5) .
Cu3 N10 2.073(5) .
C1 N1 1.340(8) .
C1 C2 1.361(8) .
C1 H1 0.9300 .
C2 C3 1.360(9) .
C2 H2 0.9300 .
C3 C4 1.376(9) .
C3 H3 0.9300 .
C4 C5 1.383(8) .
C4 H4 0.9300 .
C5 N1 1.338(7) .
C5 C6 1.479(8) .
C6 N2 1.334(7) .
C6 C7 1.387(8) .
C7 C8 1.381(9) .
C7 H7 0.9300 .
C8 C9 1.353(8) .
C8 H8 0.9300 .
C9 C10 1.374(8) .
C9 H9 0.9300 .
C10 N2 1.335(7) .
C10 H10 0.9300 .
C11 N3 1.323(9) .
C11 C12 1.452(11) .
C11 H11 0.9300 .
C12 C13 1.369(12) .
C12 H12 0.9300 .
C13 C14 1.328(12) .
C13 H13 0.9300 .
C14 C15 1.420(9) .
C14 H14 0.9300 .
C15 N3 1.364(9) .
C15 C16 1.445(10) .
C16 N4 1.340(7) .
C16 C17 1.410(9) .
C17 C18 1.383(10) .
C17 H17 0.9300 .
C18 C19 1.347(9) .
C18 H18 0.9300 .
C19 C20 1.370(8) .
C19 H19 0.9300 .
C20 N4 1.341(8) .
C20 H20 0.9300 .
C21 N5 1.139(6) .
C22 N6 1.324(8) .
C22 C23 1.385(10) .
C22 H22 0.9300 .
C23 C24 1.388(10) .
C23 H23 0.9300 .
C24 C25 1.359(10) .
C24 H24 0.9300 .
C25 C26 1.372(9) .
C25 H25 0.9300 .
C26 N6 1.334(7) .
C26 C27 1.472(9) .
C27 N7 1.354(7) .
C27 C28 1.377(8) .
C28 C29 1.367(9) .
C28 H28 0.9300 .
C29 C30 1.363(10) .
C29 H29 0.9300 .
C30 C31 1.375(9) .
C30 H30 0.9300 .
C31 N7 1.321(8) .
C31 H31 0.9300 .
C32 N8 1.135(6) .
C33 N9 1.322(7) .
C33 C34 1.376(8) .
C33 H33 0.9300 .
C34 C35 1.389(8) .
C34 H34 0.9300 .
C35 C36 1.363(8) .
C35 H35 0.9300 .
C36 C37 1.378(7) .
C36 H36 0.9300 .
C37 N9 1.363(7) .
C37 C38 1.471(8) .
C38 N10 1.339(6) .
C38 C39 1.407(8) .
C39 C40 1.358(8) .
C39 H39 0.9300 .
C40 C41 1.370(7) .
C40 H40 0.9300 .
C41 C42 1.384(8) .
C41 H41 0.9300 .
C42 N10 1.322(7) .
C42 H42 0.9300 .
C43 N11 1.332(7) .
C43 C44 1.370(9) .
C43 H43 0.9300 .
C44 C45 1.361(9) .
C44 H44 0.9300 .
C45 C46 1.361(9) .
C45 H45 0.9300 .
C46 C47 1.395(9) .
C46 H46 0.9300 .
C47 N11 1.355(7) .
C47 C48 1.453(9) .
C48 N12 1.337(8) .
C48 C49 1.390(8) .
C49 C50 1.363(9) .
C49 H49 0.9300 .
C50 C51 1.351(9) .
C50 H50 0.9300 .
C51 C52 1.369(8) .
C51 H51 0.9300 .
C52 N12 1.349(7) .
C52 H52 0.9300 .
Cl1 O4 1.405(5) .
Cl1 O2 1.416(4) .
Cl1 O3 1.426(4) .
Cl1 O1 1.434(4) .
Cl2 O8 1.425(5) .
Cl2 O5 1.430(5) .
Cl2 O7 1.434(5) .
Cl2 O6 1.443(4) .
Cl3 O9 1.225(8) 2
Cl3 O9 1.225(8) .
Cl3 O11 1.334(10) .
Cl3 O10 1.589(11) .
Cl3 O10 1.589(11) 2
Cl4 O13 1.279(12) .
Cl4 O14 1.329(14) 2
Cl4 O14 1.329(14) .
Cl4 O12 1.442(11) 2
Cl4 O12 1.442(11) .
Cl4 O12' 1.451(17) .
Cl4 O12' 1.451(17) 2
O13 O12' 1.75(2) 2
O14 O14 1.79(5) 2
